data_4316371
loop_
_publ_author_name
'Guo-Hong Ning'
'Liao-Yuan Yao'
'Li-Xia Liu'
'Ting-Zheng Xie'
'Yi-Zhi Li'
'Yu Qin'
'Yuan-Jiang Pan'
'Shu-Yan Yu'

_publ_section_title
;
 Self-Assembly and Host-Guest Interaction of Metallomacrocycles Using
 Fluorescent Dipyrazole Linker with Dimetallic Clips
;
_journal_name_full 'Inorganic Chemistry'
_journal_page_first 7783
_journal_page_last 7792
_journal_paper_doi 10.1021/ic100724r
_journal_volume 49
_journal_year 2010
_chemical_formula_moiety 'C92 H80 N16 Pd4, 4(F6 P), 8(C2 H3 N), H2 O'
_chemical_formula_sum 'C108 H106 F24 N24 O P4 Pd4'
_chemical_formula_weight 2761.65
_chemical_name_systematic
; 
 ? 
;
_space_group_IT_number 15
_symmetry_cell_setting monoclinic
_symmetry_space_group_name_Hall '-C 2yc'
_symmetry_space_group_name_H-M 'C 1 2/c 1'
_atom_sites_solution_hydrogens geom
_atom_sites_solution_primary direct
_atom_sites_solution_secondary difmap
_audit_creation_method SHELXL-97
_cell_angle_alpha 90.00
_cell_angle_beta 103.0340(10)
_cell_angle_gamma 90.00
_cell_formula_units_Z 4
_cell_length_a 38.8468(8)
_cell_length_b 12.6578(2)
_cell_length_c 25.2201(4)
_cell_measurement_reflns_used 5719
_cell_measurement_temperature 291(2)
_cell_measurement_theta_max 23.72
_cell_measurement_theta_min 2.13
_cell_volume 12081.6(4)
_computing_cell_refinement SMART
_computing_data_collection 'SMART (Bruker, 2000)'
_computing_data_reduction 'SAINT (Bruker, 2000)'
_computing_molecular_graphics SHELXTL
_computing_publication_material SHELXTL
_computing_structure_refinement SHELXTL
_computing_structure_solution 'SHELXTL (Bruker, 2000)'
_diffrn_ambient_temperature 291(2)
_diffrn_measured_fraction_theta_full 1.000
_diffrn_measured_fraction_theta_max 1.000
_diffrn_measurement_device_type 'Bruker Smart Apex CCD'
_diffrn_measurement_method 'phi and omega scans'
_diffrn_radiation_monochromator graphite
_diffrn_radiation_source 'sealed tube'
_diffrn_radiation_type MoK\a
_diffrn_radiation_wavelength 0.71073
_diffrn_reflns_av_R_equivalents 0.0523
_diffrn_reflns_av_sigmaI/netI 0.0492
_diffrn_reflns_limit_h_max 40
_diffrn_reflns_limit_h_min -47
_diffrn_reflns_limit_k_max 13
_diffrn_reflns_limit_k_min -15
_diffrn_reflns_limit_l_max 31
_diffrn_reflns_limit_l_min -31
_diffrn_reflns_number 47954
_diffrn_reflns_theta_full 26.00
_diffrn_reflns_theta_max 26.00
_diffrn_reflns_theta_min 1.08
_exptl_absorpt_coefficient_mu 0.733
_exptl_absorpt_correction_T_max 0.8554
_exptl_absorpt_correction_T_min 0.8212
_exptl_absorpt_correction_type multi-scan
_exptl_absorpt_process_details 'SADABS; Bruker, 2000'
_exptl_crystal_density_diffrn 1.518
_exptl_crystal_density_method 'not measured'
_exptl_crystal_F_000 5560
_exptl_crystal_size_max 0.28
_exptl_crystal_size_mid 0.24
_exptl_crystal_size_min 0.22
_refine_diff_density_max 0.352
_refine_diff_density_min -0.580
_refine_diff_density_rms 0.073
_refine_ls_extinction_method none
_refine_ls_goodness_of_fit_ref 1.051
_refine_ls_hydrogen_treatment constr
_refine_ls_matrix_type full
_refine_ls_number_parameters 752
_refine_ls_number_reflns 11874
_refine_ls_number_restraints 0
_refine_ls_restrained_S_all 1.051
_refine_ls_R_factor_all 0.0688
_refine_ls_R_factor_gt 0.0495
_refine_ls_shift/su_max 0.000
_refine_ls_shift/su_mean 0.000
_refine_ls_structure_factor_coef Fsqd
_refine_ls_weighting_details 'calc w=1/[\s^2^(Fo^2^)+(0.08P)^2^+1.99P] where P=(Fo^2^+2Fc^2^)/3'
_refine_ls_weighting_scheme calc
_refine_ls_wR_factor_gt 0.1279
_refine_ls_wR_factor_ref 0.1338
_reflns_number_gt 9062
_reflns_number_total 11874
_reflns_threshold_expression >2sigma(I)
_cod_data_source_file ic100724r_si_004.cif
_cod_data_source_block a
_cod_depositor_comments
;
The following automatic conversions were performed:

'_symmetry_cell_setting' value 'Monoclinic' changed to 'monoclinic'
according to the built-in table from CIF Core dictionary named
'cif_core.dic' version 2.4.1 from 2010-06-29.

Automatic conversion script
Id: cif_fix_values 1646 2011-03-28 12:23:43Z adriana 
;
_cod_original_sg_symbol_H-M 'C 1 2/c 1 '
_cod_database_code 4316371

loop_
_symmetry_equiv_pos_as_xyz
'x, y, z'
'-x, y, -z+1/2'
'x+1/2, y+1/2, z'
'-x+1/2, y+1/2, -z+1/2'
'-x, -y, -z'
'x, -y, z-1/2'
'-x+1/2, -y+1/2, -z'
'x+1/2, -y+1/2, z-1/2'

loop_
_atom_site_label
_atom_site_type_symbol
_atom_site_fract_x
_atom_site_fract_y
_atom_site_fract_z
_atom_site_U_iso_or_equiv
_atom_site_adp_type
_atom_site_occupancy
_atom_site_symmetry_multiplicity
_atom_site_calc_flag
_atom_site_refinement_flags
_atom_site_disorder_assembly
_atom_site_disorder_group
C1 C 0.11902(10) 0.5892(3) 0.41517(16) 0.0407(9) Uani 1 1 d . . .
H1 H 0.1183 0.6565 0.4297 0.049 Uiso 1 1 calc R . .
C2 C 0.12176(12) 0.5052(3) 0.44917(18) 0.0473(10) Uani 1 1 d . . .
H2 H 0.1246 0.5152 0.4864 0.057 Uiso 1 1 calc R . .
C3 C 0.12019(11) 0.4031(3) 0.42739(16) 0.0409(9) Uani 1 1 d . . .
H3 H 0.1205 0.3440 0.4494 0.049 Uiso 1 1 calc R . .
C4 C 0.11812(11) 0.3928(3) 0.37192(16) 0.0409(9) Uani 1 1 d . . .
H4 H 0.1171 0.3262 0.3561 0.049 Uiso 1 1 calc R . .
C5 C 0.11761(10) 0.4819(3) 0.34071(15) 0.0377(9) Uani 1 1 d . . .
C6 C 0.11982(10) 0.4798(3) 0.28287(15) 0.0382(9) Uani 1 1 d . . .
C7 C 0.12238(11) 0.3897(3) 0.25289(16) 0.0402(9) Uani 1 1 d . . .
H7 H 0.1215 0.3238 0.2689 0.048 Uiso 1 1 calc R . .
C8 C 0.12604(11) 0.3947(3) 0.20162(16) 0.0409(9) Uani 1 1 d . . .
H8 H 0.1256 0.3337 0.1810 0.049 Uiso 1 1 calc R . .
C9 C 0.13048(11) 0.4937(3) 0.17972(17) 0.0455(10) Uani 1 1 d . . .
H9 H 0.1356 0.4992 0.1455 0.055 Uiso 1 1 calc R . .
C10 C 0.12714(11) 0.5853(3) 0.21003(16) 0.0421(9) Uani 1 1 d . . .
H10 H 0.1289 0.6516 0.1950 0.051 Uiso 1 1 calc R . .
C11 C 0.20330(10) 0.8906(3) 0.45384(16) 0.0374(9) Uani 1 1 d . . .
H11 H 0.1809 0.8793 0.4603 0.045 Uiso 1 1 calc R . .
C12 C 0.23123(12) 0.9016(3) 0.49616(19) 0.0537(12) Uani 1 1 d . . .
H12 H 0.2278 0.8957 0.5314 0.064 Uiso 1 1 calc R . .
C13 C 0.26386(11) 0.9207(3) 0.48908(16) 0.0471(11) Uani 1 1 d . . .
H13 H 0.2829 0.9313 0.5185 0.057 Uiso 1 1 calc R . .
C14 C 0.26786(10) 0.9240(3) 0.43659(16) 0.0417(9) Uani 1 1 d . . .
H14 H 0.2902 0.9364 0.4301 0.050 Uiso 1 1 calc R . .
C15 C 0.24022(11) 0.9096(3) 0.39395(17) 0.0447(10) Uani 1 1 d . . .
C16 C 0.24259(11) 0.8986(4) 0.33646(18) 0.0458(10) Uani 1 1 d . . .
C17 C 0.27347(12) 0.8956(3) 0.31873(18) 0.0460(10) Uani 1 1 d . . .
H17 H 0.2948 0.9104 0.3428 0.055 Uiso 1 1 calc R . .
C18 C 0.27302(11) 0.8716(3) 0.26684(17) 0.0436(10) Uani 1 1 d . . .
H18 H 0.2941 0.8711 0.2552 0.052 Uiso 1 1 calc R . .
C19 C 0.24230(11) 0.8480(4) 0.23103(19) 0.0479(10) Uani 1 1 d . . .
H19 H 0.2420 0.8280 0.1954 0.057 Uiso 1 1 calc R . .
C20 C 0.21139(11) 0.8549(4) 0.24978(17) 0.0450(10) Uani 1 1 d . . .
H20 H 0.1899 0.8407 0.2258 0.054 Uiso 1 1 calc R . .
C21 C 0.05953(11) 0.7523(3) 0.17906(17) 0.0463(10) Uani 1 1 d . . .
H21A H 0.0398 0.7909 0.1583 0.069 Uiso 1 1 calc R . .
H21B H 0.0528 0.7185 0.2093 0.069 Uiso 1 1 calc R . .
H21C H 0.0668 0.6999 0.1564 0.069 Uiso 1 1 calc R . .
C22 C 0.08940(10) 0.8265(3) 0.19971(15) 0.0363(8) Uani 1 1 d . . .
C23 C 0.10092(10) 0.9169(3) 0.17872(15) 0.0367(8) Uani 1 1 d . . .
C24 C 0.09007(11) 0.9679(4) 0.12059(15) 0.0442(10) Uani 1 1 d . . .
H24A H 0.0984 1.0404 0.1222 0.053 Uiso 1 1 calc R . .
H24B H 0.1012 0.9294 0.0957 0.053 Uiso 1 1 calc R . .
C25 C 0.12878(10) 0.9549(3) 0.21838(15) 0.0362(8) Uani 1 1 d . . .
C26 C 0.15125(11) 1.0552(3) 0.21819(17) 0.0423(9) Uani 1 1 d . . .
H26A H 0.1409 1.1127 0.2339 0.063 Uiso 1 1 calc R . .
H26B H 0.1521 1.0725 0.1814 0.063 Uiso 1 1 calc R . .
H26C H 0.1748 1.0428 0.2391 0.063 Uiso 1 1 calc R . .
C27 C 0.04779(11) 0.7532(3) 0.37668(17) 0.0461(10) Uani 1 1 d . . .
H27A H 0.0522 0.6934 0.3557 0.069 Uiso 1 1 calc R . .
H27B H 0.0266 0.7881 0.3580 0.069 Uiso 1 1 calc R . .
H27C H 0.0450 0.7297 0.4117 0.069 Uiso 1 1 calc R . .
C28 C 0.07875(9) 0.8297(3) 0.38408(15) 0.0355(8) Uani 1 1 d . . .
C29 C 0.08494(10) 0.9222(3) 0.41539(15) 0.0363(8) Uani 1 1 d . . .
C30 C 0.11627(9) 0.9597(3) 0.40394(14) 0.0331(8) Uani 1 1 d . . .
C31 C 0.13609(11) 1.0607(3) 0.42364(16) 0.0425(9) Uani 1 1 d . . .
H31A H 0.1535 1.0738 0.4027 0.064 Uiso 1 1 calc R . .
H31B H 0.1476 1.0536 0.4614 0.064 Uiso 1 1 calc R . .
H31C H 0.1198 1.1187 0.4192 0.064 Uiso 1 1 calc R . .
C32 C 0.06665(10) 0.9720(4) 0.45608(15) 0.0433(10) Uani 1 1 d . . .
H32A H 0.0737 0.9354 0.4906 0.052 Uiso 1 1 calc R . .
H32B H 0.0742 1.0450 0.4618 0.052 Uiso 1 1 calc R . .
C33 C 0.02703(10) 0.9683(3) 0.43747(15) 0.0374(8) Uani 1 1 d . . .
C34 C 0.00536(11) 0.8950(3) 0.45671(16) 0.0402(9) Uani 1 1 d . . .
C35 C 0.01746(12) 0.8126(3) 0.49333(17) 0.0459(10) Uani 1 1 d . . .
H35 H 0.0420 0.8075 0.5019 0.055 Uiso 1 1 calc R . .
C36 C 0.00162(12) 0.7362(4) 0.52015(18) 0.0537(11) Uani 1 1 d . . .
H36 H 0.0139 0.6923 0.5475 0.064 Uiso 1 1 calc R . .
C37 C -0.03524(11) 0.7341(3) 0.50046(16) 0.0460(10) Uani 1 1 d . . .
H37 H -0.0502 0.6872 0.5127 0.055 Uiso 1 1 calc R . .
C38 C -0.04688(15) 0.8097(4) 0.46071(19) 0.0572(12) Uani 1 1 d . . .
H38 H -0.0708 0.8021 0.4447 0.069 Uiso 1 1 calc R . .
C39 C -0.03166(11) 0.8953(3) 0.43840(15) 0.0409(9) Uani 1 1 d . . .
C40 C -0.05072(10) 0.9663(3) 0.40042(15) 0.0373(8) Uani 1 1 d . . .
C41 C -0.02894(11) 1.0408(4) 0.38370(16) 0.0449(10) Uani 1 1 d . . .
C42 C -0.04163(14) 1.1238(4) 0.34620(18) 0.0542(12) Uani 1 1 d . . .
H42 H -0.0657 1.1182 0.3308 0.065 Uiso 1 1 calc R . .
C43 C -0.02611(12) 1.2121(4) 0.3271(2) 0.0541(12) Uani 1 1 d . . .
H43 H -0.0385 1.2657 0.3057 0.065 Uiso 1 1 calc R . .
C44 C 0.01085(11) 1.2075(3) 0.34524(16) 0.0413(9) Uani 1 1 d . . .
H44 H 0.0251 1.2603 0.3360 0.050 Uiso 1 1 calc R . .
C45 C 0.02577(14) 1.1214(3) 0.37756(19) 0.0528(11) Uani 1 1 d . . .
H45 H 0.0502 1.1150 0.3837 0.063 Uiso 1 1 calc R . .
C46 C 0.00828(10) 1.0430(3) 0.40203(16) 0.0391(9) Uani 1 1 d . . .
C47 C 0.07490(12) 0.0880(3) 0.28791(17) 0.0452(10) Uani 1 1 d . . .
C48 C 0.05162(11) -0.0002(3) 0.27519(16) 0.0440(10) Uani 1 1 d . . .
H48A H 0.0634 -0.0629 0.2914 0.066 Uiso 1 1 calc R . .
H48B H 0.0449 -0.0090 0.2364 0.066 Uiso 1 1 calc R . .
H48C H 0.0309 0.0119 0.2892 0.066 Uiso 1 1 calc R . .
C49 C 0.20574(11) 0.2497(4) 0.37849(18) 0.0474(10) Uani 1 1 d . . .
C50 C 0.22121(11) 0.2664(4) 0.43597(17) 0.0481(10) Uani 1 1 d . . .
H50A H 0.2309 0.2012 0.4522 0.072 Uiso 1 1 calc R . .
H50B H 0.2033 0.2908 0.4538 0.072 Uiso 1 1 calc R . .
H50C H 0.2396 0.3183 0.4399 0.072 Uiso 1 1 calc R . .
C51 C 0.01607(12) 0.4977(3) 0.60792(18) 0.0466(10) Uani 1 1 d . . .
C52 C 0.04232(11) 0.5015(3) 0.57509(17) 0.0448(10) Uani 1 1 d . . .
H52C H 0.0312 0.4863 0.5379 0.054 Uiso 1 1 calc R . .
H52A H 0.0604 0.4502 0.5883 0.054 Uiso 1 1 calc R . .
H52B H 0.0527 0.5708 0.5774 0.054 Uiso 1 1 calc R . .
C53 C 0.27768(12) 0.9155(3) 0.65386(18) 0.0465(10) Uani 1 1 d . . .
C54 C 0.25088(11) 0.8925(3) 0.68483(19) 0.0522(12) Uani 1 1 d . . .
H54A H 0.2618 0.8905 0.7230 0.078 Uiso 1 1 calc R . .
H54B H 0.2402 0.8253 0.6737 0.078 Uiso 1 1 calc R . .
H54C H 0.2331 0.9466 0.6781 0.078 Uiso 1 1 calc R . .
F11 F 0.15446(7) 0.7649(2) 0.12439(10) 0.0525(6) Uani 1 1 d . . .
F12 F 0.14329(6) 0.63636(19) 0.07104(10) 0.0469(6) Uani 1 1 d . . .
F13 F 0.18568(6) 0.67226(19) 0.03816(10) 0.0489(6) Uani 1 1 d . . .
F14 F 0.20094(6) 0.79582(19) 0.09425(10) 0.0530(6) Uani 1 1 d . . .
F15 F 0.19211(7) 0.6536(2) 0.12863(10) 0.0551(6) Uani 1 1 d . . .
F16 F 0.14754(6) 0.78328(18) 0.03853(10) 0.0453(6) Uani 1 1 d . . .
F21 F 0.35818(6) 0.62027(18) 0.45290(10) 0.0450(6) Uani 1 1 d . . .
F22 F 0.33529(6) 0.76789(19) 0.48105(9) 0.0447(6) Uani 1 1 d . . .
F23 F 0.35470(6) 0.86200(18) 0.42259(10) 0.0486(6) Uani 1 1 d . . .
F24 F 0.38287(6) 0.71911(18) 0.40191(9) 0.0447(5) Uani 1 1 d . . .
F25 F 0.39035(6) 0.76498(19) 0.48447(10) 0.0471(6) Uani 1 1 d . . .
F26 F 0.32561(6) 0.72502(19) 0.39326(10) 0.0508(6) Uani 1 1 d . . .
N1 N 0.11730(8) 0.5801(3) 0.36200(13) 0.0390(7) Uani 1 1 d . . .
N2 N 0.12158(8) 0.5773(2) 0.25973(12) 0.0347(7) Uani 1 1 d . . .
N3 N 0.20744(9) 0.8957(3) 0.40213(13) 0.0404(8) Uani 1 1 d . . .
N4 N 0.21142(9) 0.8809(3) 0.30041(14) 0.0424(8) Uani 1 1 d . . .
N5 N 0.10994(8) 0.8112(2) 0.25008(13) 0.0382(7) Uani 1 1 d . . .
N6 N 0.13439(9) 0.8911(3) 0.26148(14) 0.0408(8) Uani 1 1 d . . .
N7 N 0.10428(9) 0.8129(3) 0.35833(13) 0.0384(7) Uani 1 1 d . . .
N8 N 0.12762(9) 0.8946(3) 0.37021(14) 0.0418(8) Uani 1 1 d . . .
N9 N 0.09435(10) 0.1576(3) 0.29818(14) 0.0456(8) Uani 1 1 d . . .
N10 N 0.19332(10) 0.2348(3) 0.33248(16) 0.0549(10) Uani 1 1 d . . .
N12 N 0.29888(10) 0.9373(3) 0.63030(14) 0.0492(9) Uani 1 1 d . . .
N13 N -0.00468(10) 0.4941(3) 0.63545(16) 0.0508(9) Uani 1 1 d . . .
O1 O 0.0000 0.4907(3) 0.7500 0.0532(11) Uani 1 2 d S . .
H1D H 0.0096 0.4985 0.7231 0.064 Uiso 0.50 1 d PR . .
H1C H 0.0159 0.4814 0.7788 0.064 Uiso 0.50 1 d PR . .
P1 P 0.17063(3) 0.72055(9) 0.08292(5) 0.0441(3) Uani 1 1 d . . .
P2 P 0.35634(3) 0.74144(9) 0.43755(4) 0.0426(2) Uani 1 1 d . . .
Pd1 Pd 0.112948(8) 0.69870(2) 0.307368(12) 0.03933(10) Uani 1 1 d . . .
Pd2 Pd 0.168977(8) 0.89095(3) 0.333340(13) 0.04041(10) Uani 1 1 d . . .

loop_
_atom_site_aniso_label
_atom_site_aniso_U_11
_atom_site_aniso_U_22
_atom_site_aniso_U_33
_atom_site_aniso_U_23
_atom_site_aniso_U_13
_atom_site_aniso_U_12
C1 0.037(2) 0.047(2) 0.038(2) 0.0062(17) 0.0100(16) 0.0084(17)
C2 0.052(2) 0.046(2) 0.046(2) 0.0048(19) 0.0162(19) 0.015(2)
C3 0.056(2) 0.036(2) 0.0320(19) 0.0147(16) 0.0136(17) 0.0033(17)
C4 0.045(2) 0.039(2) 0.040(2) 0.0076(17) 0.0128(17) 0.0153(17)
C5 0.044(2) 0.041(2) 0.0311(19) 0.0054(16) 0.0137(16) 0.0106(17)
C6 0.044(2) 0.043(2) 0.0282(18) 0.0072(16) 0.0090(16) 0.0117(17)
C7 0.044(2) 0.042(2) 0.036(2) 0.0032(16) 0.0123(17) 0.0082(17)
C8 0.043(2) 0.043(2) 0.039(2) 0.0048(17) 0.0133(17) 0.0038(17)
C9 0.044(2) 0.050(2) 0.039(2) 0.0113(18) 0.0030(17) 0.0174(19)
C10 0.043(2) 0.048(2) 0.038(2) -0.0043(18) 0.0160(17) -0.0066(18)
C11 0.0350(19) 0.037(2) 0.041(2) 0.0118(16) 0.0086(16) 0.0075(16)
C12 0.052(3) 0.050(3) 0.051(3) 0.016(2) -0.006(2) 0.012(2)
C13 0.038(2) 0.055(3) 0.037(2) -0.0049(18) -0.0151(17) 0.0026(19)
C14 0.0322(19) 0.047(2) 0.044(2) -0.0056(18) 0.0045(16) 0.0085(17)
C15 0.041(2) 0.043(2) 0.047(2) 0.0033(18) 0.0018(18) -0.0033(17)
C16 0.033(2) 0.055(3) 0.051(2) 0.012(2) 0.0145(18) 0.0073(18)
C17 0.051(2) 0.042(2) 0.047(2) 0.0007(18) 0.0171(19) 0.0098(19)
C18 0.039(2) 0.045(2) 0.049(2) 0.0010(18) 0.0127(18) 0.0165(17)
C19 0.042(2) 0.051(3) 0.052(2) 0.009(2) 0.0127(19) 0.0122(19)
C20 0.047(2) 0.050(2) 0.041(2) 0.0163(19) 0.0147(18) 0.0143(19)
C21 0.049(2) 0.047(2) 0.043(2) 0.0039(18) 0.0088(18) -0.0078(19)
C22 0.040(2) 0.039(2) 0.0333(18) -0.0024(15) 0.0150(16) 0.0043(16)
C23 0.0328(19) 0.044(2) 0.0297(18) 0.0056(16) -0.0014(15) 0.0082(16)
C24 0.047(2) 0.057(3) 0.0272(18) 0.0096(17) 0.0063(16) 0.0160(19)
C25 0.0334(18) 0.043(2) 0.0364(19) 0.0033(17) 0.0169(15) -0.0136(16)
C26 0.042(2) 0.039(2) 0.049(2) 0.0095(18) 0.0172(18) -0.0063(17)
C27 0.047(2) 0.051(3) 0.044(2) -0.0080(19) 0.0164(19) -0.0085(19)
C28 0.0277(17) 0.038(2) 0.040(2) -0.0008(16) 0.0056(15) 0.0059(15)
C29 0.040(2) 0.036(2) 0.0312(18) -0.0050(15) 0.0061(15) -0.0018(16)
C30 0.0316(18) 0.0342(19) 0.0325(18) -0.0009(15) 0.0052(14) 0.0004(15)
C31 0.044(2) 0.043(2) 0.040(2) -0.0157(17) 0.0100(17) -0.0148(18)
C32 0.040(2) 0.055(3) 0.0325(19) -0.0069(18) 0.0027(16) 0.0133(18)
C33 0.041(2) 0.039(2) 0.0354(19) -0.0123(16) 0.0143(16) 0.0046(16)
C34 0.042(2) 0.041(2) 0.041(2) -0.0082(17) 0.0157(17) 0.0021(17)
C35 0.059(3) 0.045(2) 0.043(2) -0.0051(18) 0.030(2) 0.018(2)
C36 0.053(3) 0.062(3) 0.041(2) -0.005(2) 0.001(2) -0.001(2)
C37 0.050(2) 0.048(2) 0.038(2) -0.0125(18) 0.0055(18) -0.0054(19)
C38 0.086(4) 0.046(3) 0.043(2) -0.0063(19) 0.021(2) -0.004(2)
C39 0.043(2) 0.052(2) 0.0300(19) -0.0015(17) 0.0128(16) 0.0043(18)
C40 0.039(2) 0.038(2) 0.0368(19) -0.0004(16) 0.0123(16) 0.0114(16)
C41 0.039(2) 0.061(3) 0.036(2) 0.0047(19) 0.0111(16) 0.0060(19)
C42 0.063(3) 0.053(3) 0.040(2) 0.0011(19) -0.003(2) 0.001(2)
C43 0.050(3) 0.046(3) 0.060(3) -0.013(2) 0.000(2) 0.003(2)
C44 0.044(2) 0.041(2) 0.041(2) -0.0054(17) 0.0134(17) -0.0032(17)
C45 0.063(3) 0.047(3) 0.057(3) 0.004(2) 0.033(2) 0.009(2)
C46 0.0350(19) 0.046(2) 0.038(2) -0.0127(17) 0.0134(16) -0.0021(17)
C47 0.058(3) 0.037(2) 0.042(2) -0.0097(17) 0.0147(19) 0.014(2)
C48 0.052(2) 0.040(2) 0.041(2) -0.0173(17) 0.0120(18) 0.0071(18)
C49 0.045(2) 0.053(3) 0.049(3) -0.015(2) 0.0197(19) -0.014(2)
C50 0.046(2) 0.049(2) 0.052(2) -0.020(2) 0.0156(19) -0.0156(19)
C51 0.052(2) 0.046(2) 0.045(2) -0.0177(19) 0.017(2) -0.0174(19)
C52 0.045(2) 0.050(2) 0.042(2) -0.0147(19) 0.0153(17) -0.0020(19)
C53 0.050(2) 0.044(2) 0.048(2) -0.0134(19) 0.016(2) 0.0123(19)
C54 0.045(2) 0.043(2) 0.058(3) 0.015(2) -0.008(2) 0.0038(19)
F11 0.0531(14) 0.0580(16) 0.0456(13) 0.0014(11) 0.0095(11) 0.0192(12)
F12 0.0519(14) 0.0420(13) 0.0499(14) 0.0125(10) 0.0181(11) 0.0021(10)
F13 0.0527(14) 0.0477(14) 0.0514(14) -0.0016(11) 0.0222(11) -0.0109(11)
F14 0.0477(13) 0.0494(15) 0.0553(15) 0.0219(11) -0.0023(11) 0.0072(11)
F15 0.0543(15) 0.0510(15) 0.0577(15) 0.0121(12) 0.0080(12) 0.0145(12)
F16 0.0477(13) 0.0423(13) 0.0489(13) 0.0140(10) 0.0170(11) 0.0061(10)
F21 0.0440(13) 0.0444(13) 0.0482(13) -0.0082(10) 0.0140(11) 0.0026(10)
F22 0.0414(12) 0.0516(14) 0.0388(12) -0.0066(10) 0.0039(10) 0.0120(10)
F23 0.0503(14) 0.0393(13) 0.0498(14) 0.0094(10) -0.0019(11) 0.0145(10)
F24 0.0550(14) 0.0414(12) 0.0417(12) 0.0162(10) 0.0193(11) 0.0109(11)
F25 0.0396(12) 0.0529(14) 0.0516(14) 0.0127(11) 0.0160(10) -0.0087(11)
F26 0.0477(14) 0.0430(13) 0.0587(15) -0.0173(11) 0.0061(11) 0.0184(11)
N1 0.0434(18) 0.0412(18) 0.0376(17) 0.0060(14) 0.0198(14) 0.0115(14)
N2 0.0381(16) 0.0337(16) 0.0354(16) 0.0087(13) 0.0151(13) 0.0063(13)
N3 0.0413(18) 0.0430(19) 0.0376(18) 0.0087(14) 0.0104(14) 0.0072(14)
N4 0.0428(18) 0.050(2) 0.0379(18) 0.0098(15) 0.0177(15) 0.0115(15)
N5 0.0395(17) 0.0350(17) 0.0397(17) 0.0054(14) 0.0077(14) 0.0061(14)
N6 0.0345(17) 0.048(2) 0.0427(18) 0.0007(15) 0.0146(14) -0.0016(14)
N7 0.0438(18) 0.0387(18) 0.0371(17) 0.0080(14) 0.0184(14) -0.0018(14)
N8 0.0365(17) 0.0414(19) 0.048(2) -0.0025(15) 0.0109(15) 0.0024(14)
N9 0.050(2) 0.0385(19) 0.049(2) -0.0070(16) 0.0122(16) -0.0149(17)
N10 0.054(2) 0.055(2) 0.056(2) 0.0105(19) 0.0140(19) 0.0058(18)
N12 0.053(2) 0.053(2) 0.0435(19) -0.0160(17) 0.0160(17) -0.0176(18)
N13 0.0447(19) 0.054(2) 0.055(2) -0.0089(18) 0.0151(17) -0.0203(17)
O1 0.054(2) 0.054(3) 0.051(2) 0.000 0.011(2) 0.000
P1 0.0464(6) 0.0430(6) 0.0461(6) 0.0130(5) 0.0171(5) 0.0057(5)
P2 0.0463(6) 0.0440(6) 0.0401(5) 0.0041(5) 0.0154(5) 0.0073(5)
Pd1 0.04219(18) 0.03790(18) 0.03995(17) 0.00434(12) 0.01360(13) 0.00358(13)
Pd2 0.03873(18) 0.04287(19) 0.04112(18) 0.00492(13) 0.01212(13) 0.00304(13)

loop_
_atom_type_symbol
_atom_type_description
_atom_type_scat_dispersion_real
_atom_type_scat_dispersion_imag
_atom_type_scat_source
C C 0.0033 0.0016 'International Tables Vol C Tables 4.2.6.8 and 6.1.1.4'
H H 0.0000 0.0000 'International Tables Vol C Tables 4.2.6.8 and 6.1.1.4'
N N 0.0061 0.0033 'International Tables Vol C Tables 4.2.6.8 and 6.1.1.4'
O O 0.0106 0.0060 'International Tables Vol C Tables 4.2.6.8 and 6.1.1.4'
F F 0.0171 0.0103 'International Tables Vol C Tables 4.2.6.8 and 6.1.1.4'
P P 0.1023 0.0942 'International Tables Vol C Tables 4.2.6.8 and 6.1.1.4'
Pd Pd -0.9988 1.0072 'International Tables Vol C Tables 4.2.6.8 and 6.1.1.4'

loop_
_geom_angle_atom_site_label_1
_geom_angle_atom_site_label_2
_geom_angle_atom_site_label_3
_geom_angle
_geom_angle_site_symmetry_1
_geom_angle_site_symmetry_3
_geom_angle_publ_flag
N1 C1 C2 123.2(4) . . ?
N1 C1 H1 118.4 . . ?
C2 C1 H1 118.4 . . ?
C1 C2 C3 119.1(4) . . ?
C1 C2 H2 120.5 . . ?
C3 C2 H2 120.5 . . ?
C4 C3 C2 118.0(3) . . ?
C4 C3 H3 121.0 . . ?
C2 C3 H3 121.0 . . ?
C5 C4 C3 119.3(4) . . ?
C5 C4 H4 120.3 . . ?
C3 C4 H4 120.3 . . ?
N1 C5 C4 121.8(3) . . ?
N1 C5 C6 114.5(3) . . ?
C4 C5 C6 123.6(4) . . ?
N2 C6 C7 119.4(3) . . ?
N2 C6 C5 114.9(3) . . ?
C7 C6 C5 125.5(3) . . ?
C8 C7 C6 121.8(4) . . ?
C8 C7 H7 119.1 . . ?
C6 C7 H7 119.1 . . ?
C7 C8 C9 118.5(4) . . ?
C7 C8 H8 120.8 . . ?
C9 C8 H8 120.8 . . ?
C8 C9 C10 119.2(4) . . ?
C8 C9 H9 120.4 . . ?
C10 C9 H9 120.4 . . ?
N2 C10 C9 120.3(4) . . ?
N2 C10 H10 119.8 . . ?
C9 C10 H10 119.8 . . ?
C12 C11 N3 120.7(4) . . ?
C12 C11 H11 119.7 . . ?
N3 C11 H11 119.7 . . ?
C13 C12 C11 122.0(5) . . ?
C13 C12 H12 119.0 . . ?
C11 C12 H12 119.0 . . ?
C12 C13 C14 116.8(4) . . ?
C12 C13 H13 121.6 . . ?
C14 C13 H13 121.6 . . ?
C15 C14 C13 121.6(4) . . ?
C15 C14 H14 119.2 . . ?
C13 C14 H14 119.2 . . ?
N3 C15 C14 120.4(4) . . ?
N3 C15 C16 114.1(3) . . ?
C14 C15 C16 125.4(4) . . ?
N4 C16 C17 119.3(4) . . ?
N4 C16 C15 115.4(4) . . ?
C17 C16 C15 125.0(4) . . ?
C18 C17 C16 120.3(4) . . ?
C18 C17 H17 119.8 . . ?
C16 C17 H17 119.8 . . ?
C17 C18 C19 121.0(4) . . ?
C17 C18 H18 119.5 . . ?
C19 C18 H18 119.5 . . ?
C18 C19 C20 117.2(4) . . ?
C18 C19 H19 121.4 . . ?
C20 C19 H19 121.4 . . ?
N4 C20 C19 122.2(4) . . ?
N4 C20 H20 118.9 . . ?
C19 C20 H20 118.9 . . ?
C22 C21 H21A 109.5 . . ?
C22 C21 H21B 109.5 . . ?
H21A C21 H21B 109.5 . . ?
C22 C21 H21C 109.5 . . ?
H21A C21 H21C 109.5 . . ?
H21B C21 H21C 109.5 . . ?
N5 C22 C23 107.8(3) . . ?
N5 C22 C21 119.0(4) . . ?
C23 C22 C21 133.1(4) . . ?
C22 C23 C25 106.2(3) . . ?
C22 C23 C24 131.2(4) . . ?
C25 C23 C24 122.3(4) . . ?
C40 C24 C23 111.2(3) 2 . ?
C40 C24 H24A 109.4 2 . ?
C23 C24 H24A 109.4 . . ?
C40 C24 H24B 109.4 2 . ?
C23 C24 H24B 109.4 . . ?
H24A C24 H24B 108.0 . . ?
N6 C25 C23 109.7(3) . . ?
N6 C25 C26 120.9(3) . . ?
C23 C25 C26 129.4(4) . . ?
C25 C26 H26A 109.5 . . ?
C25 C26 H26B 109.5 . . ?
H26A C26 H26B 109.5 . . ?
C25 C26 H26C 109.5 . . ?
H26A C26 H26C 109.5 . . ?
H26B C26 H26C 109.5 . . ?
C28 C27 H27A 109.5 . . ?
C28 C27 H27B 109.5 . . ?
H27A C27 H27B 109.5 . . ?
C28 C27 H27C 109.5 . . ?
H27A C27 H27C 109.5 . . ?
H27B C27 H27C 109.5 . . ?
N7 C28 C29 111.0(3) . . ?
N7 C28 C27 119.9(3) . . ?
C29 C28 C27 129.1(4) . . ?
C30 C29 C28 102.4(3) . . ?
C30 C29 C32 124.3(3) . . ?
C28 C29 C32 133.1(4) . . ?
N8 C30 C29 110.6(3) . . ?
N8 C30 C31 121.0(3) . . ?
C29 C30 C31 128.4(3) . . ?
C30 C31 H31A 109.5 . . ?
C30 C31 H31B 109.5 . . ?
H31A C31 H31B 109.5 . . ?
C30 C31 H31C 109.5 . . ?
H31A C31 H31C 109.5 . . ?
H31B C31 H31C 109.5 . . ?
C33 C32 C29 112.3(3) . . ?
C33 C32 H32A 109.1 . . ?
C29 C32 H32A 109.1 . . ?
C33 C32 H32B 109.1 . . ?
C29 C32 H32B 109.1 . . ?
H32A C32 H32B 107.9 . . ?
C46 C33 C34 113.7(3) . . ?
C46 C33 C32 122.0(4) . . ?
C34 C33 C32 124.1(4) . . ?
C35 C34 C39 112.6(4) . . ?
C35 C34 C33 125.4(4) . . ?
C39 C34 C33 122.0(4) . . ?
C36 C35 C34 135.5(4) . . ?
C36 C35 H35 112.2 . . ?
C34 C35 H35 112.2 . . ?
C35 C36 C37 111.5(4) . . ?
C35 C36 H36 124.3 . . ?
C37 C36 H36 124.3 . . ?
C38 C37 C36 112.5(5) . . ?
C38 C37 H37 123.8 . . ?
C36 C37 H37 123.8 . . ?
C37 C38 C39 136.2(5) . . ?
C37 C38 H38 111.9 . . ?
C39 C38 H38 111.9 . . ?
C40 C39 C34 124.8(4) . . ?
C40 C39 C38 124.2(4) . . ?
C34 C39 C38 110.9(4) . . ?
C41 C40 C39 112.2(4) . . ?
C41 C40 C24 121.5(4) . 2 ?
C39 C40 C24 126.2(4) . 2 ?
C40 C41 C46 124.0(4) . . ?
C40 C41 C42 123.8(4) . . ?
C46 C41 C42 112.2(4) . . ?
C43 C42 C41 134.6(5) . . ?
C43 C42 H42 112.7 . . ?
C41 C42 H42 112.7 . . ?
C42 C43 C44 109.9(4) . . ?
C42 C43 H43 125.0 . . ?
C44 C43 H43 125.0 . . ?
C45 C44 C43 118.6(4) . . ?
C45 C44 H44 120.7 . . ?
C43 C44 H44 120.7 . . ?
C44 C45 C46 128.2(4) . . ?
C44 C45 H45 115.9 . . ?
C46 C45 H45 115.9 . . ?
C33 C46 C41 123.1(4) . . ?
C33 C46 C45 121.5(4) . . ?
C41 C46 C45 115.2(4) . . ?
N9 C47 C48 178.4(5) . . ?
C47 C48 H48A 109.5 . . ?
C47 C48 H48B 109.5 . . ?
H48A C48 H48B 109.5 . . ?
C47 C48 H48C 109.5 . . ?
H48A C48 H48C 109.5 . . ?
H48B C48 H48C 109.5 . . ?
N10 C49 C50 179.1(5) . . ?
C49 C50 H50A 109.5 . . ?
C49 C50 H50B 109.5 . . ?
H50A C50 H50B 109.5 . . ?
C49 C50 H50C 109.5 . . ?
H50A C50 H50C 109.5 . . ?
H50B C50 H50C 109.5 . . ?
N13 C51 C52 178.7(5) . . ?
C51 C52 H52C 109.5 . . ?
C51 C52 H52A 109.5 . . ?
H52C C52 H52A 109.5 . . ?
C51 C52 H52B 109.5 . . ?
H52C C52 H52B 109.5 . . ?
H52A C52 H52B 109.5 . . ?
N12 C53 C54 177.5(5) . . ?
C53 C54 H54A 109.5 . . ?
C53 C54 H54B 109.5 . . ?
H54A C54 H54B 109.5 . . ?
C53 C54 H54C 109.5 . . ?
H54A C54 H54C 109.5 . . ?
H54B C54 H54C 109.5 . . ?
C1 N1 C5 118.4(3) . . ?
C1 N1 Pd1 126.9(3) . . ?
C5 N1 Pd1 114.7(2) . . ?
C10 N2 C6 120.4(3) . . ?
C10 N2 Pd1 126.1(3) . . ?
C6 N2 Pd1 113.5(2) . . ?
C15 N3 C11 118.5(3) . . ?
C15 N3 Pd2 114.5(3) . . ?
C11 N3 Pd2 127.0(3) . . ?
C20 N4 C16 119.7(4) . . ?
C20 N4 Pd2 126.5(3) . . ?
C16 N4 Pd2 113.8(3) . . ?
C22 N5 N6 108.9(3) . . ?
C22 N5 Pd1 134.6(3) . . ?
N6 N5 Pd1 116.4(2) . . ?
C25 N6 N5 107.3(3) . . ?
C25 N6 Pd2 133.9(3) . . ?
N5 N6 Pd2 118.8(2) . . ?
C28 N7 N8 107.9(3) . . ?
C28 N7 Pd1 133.0(3) . . ?
N8 N7 Pd1 119.1(3) . . ?
C30 N8 N7 108.1(3) . . ?
C30 N8 Pd2 135.9(3) . . ?
N7 N8 Pd2 116.0(2) . . ?
H1D O1 H1C 109.5 . . ?
F11 P1 F12 90.96(16) . . ?
F11 P1 F14 93.80(17) . . ?
F12 P1 F14 173.67(16) . . ?
F11 P1 F16 92.88(14) . . ?
F12 P1 F16 87.09(14) . . ?
F14 P1 F16 96.81(14) . . ?
F11 P1 F13 177.10(16) . . ?
F12 P1 F13 86.49(15) . . ?
F14 P1 F13 88.84(15) . . ?
F16 P1 F13 85.61(15) . . ?
F11 P1 F15 85.51(15) . . ?
F12 P1 F15 89.91(15) . . ?
F14 P1 F15 86.32(15) . . ?
F16 P1 F15 176.57(16) . . ?
F13 P1 F15 95.87(15) . . ?
F26 P2 F24 93.85(15) . . ?
F26 P2 F22 95.86(14) . . ?
F24 P2 F22 170.27(15) . . ?
F26 P2 F23 88.43(14) . . ?
F24 P2 F23 91.97(14) . . ?
F22 P2 F23 87.75(14) . . ?
F26 P2 F21 91.92(14) . . ?
F24 P2 F21 88.02(13) . . ?
F22 P2 F21 92.19(14) . . ?
F23 P2 F21 179.64(18) . . ?
F26 P2 F25 176.99(16) . . ?
F24 P2 F25 85.14(14) . . ?
F22 P2 F25 85.13(13) . . ?
F23 P2 F25 88.76(13) . . ?
F21 P2 F25 90.88(13) . . ?
N7 Pd1 N5 87.66(13) . . ?
N7 Pd1 N1 95.66(13) . . ?
N5 Pd1 N1 176.55(13) . . ?
N7 Pd1 N2 176.50(12) . . ?
N5 Pd1 N2 95.82(13) . . ?
N1 Pd1 N2 80.86(13) . . ?
N7 Pd1 Pd2 62.08(9) . . ?
N5 Pd1 Pd2 62.64(9) . . ?
N1 Pd1 Pd2 118.21(10) . . ?
N2 Pd1 Pd2 119.85(9) . . ?
N6 Pd2 N4 94.11(14) . . ?
N6 Pd2 N3 174.49(13) . . ?
N4 Pd2 N3 80.79(14) . . ?
N6 Pd2 N8 88.61(14) . . ?
N4 Pd2 N8 176.42(13) . . ?
N3 Pd2 N8 96.57(14) . . ?
N6 Pd2 Pd1 62.12(10) . . ?
N4 Pd2 Pd1 116.49(11) . . ?
N3 Pd2 Pd1 122.05(9) . . ?
N8 Pd2 Pd1 62.86(9) . . ?

loop_
_geom_bond_atom_site_label_1
_geom_bond_atom_site_label_2
_geom_bond_distance
_geom_bond_site_symmetry_2
_geom_bond_publ_flag
C1 N1 1.332(5) . ?
C1 C2 1.355(6) . ?
C1 H1 0.9300 . ?
C2 C3 1.400(6) . ?
C2 H2 0.9300 . ?
C3 C4 1.389(6) . ?
C3 H3 0.9300 . ?
C4 C5 1.373(5) . ?
C4 H4 0.9300 . ?
C5 N1 1.355(5) . ?
C5 C6 1.481(5) . ?
C6 N2 1.374(5) . ?
C6 C7 1.384(5) . ?
C7 C8 1.334(6) . ?
C7 H7 0.9300 . ?
C8 C9 1.395(6) . ?
C8 H8 0.9300 . ?
C9 C10 1.411(6) . ?
C9 H9 0.9300 . ?
C10 N2 1.323(5) . ?
C10 H10 0.9300 . ?
C11 C12 1.347(6) . ?
C11 N3 1.351(5) . ?
C11 H11 0.9300 . ?
C12 C13 1.342(7) . ?
C12 H12 0.9300 . ?
C13 C14 1.368(6) . ?
C13 H13 0.9300 . ?
C14 C15 1.350(5) . ?
C14 H14 0.9300 . ?
C15 N3 1.347(5) . ?
C15 C16 1.480(6) . ?
C16 N4 1.359(5) . ?
C16 C17 1.372(6) . ?
C17 C18 1.340(6) . ?
C17 H17 0.9300 . ?
C18 C19 1.358(6) . ?
C18 H18 0.9300 . ?
C19 C20 1.389(6) . ?
C19 H19 0.9300 . ?
C20 N4 1.318(5) . ?
C20 H20 0.9300 . ?
C21 C22 1.492(5) . ?
C21 H21A 0.9600 . ?
C21 H21B 0.9600 . ?
C21 H21C 0.9600 . ?
C22 N5 1.353(5) . ?
C22 C23 1.377(5) . ?
C23 C25 1.384(5) . ?
C23 C24 1.570(5) . ?
C24 C40 1.501(5) 2 ?
C24 H24A 0.9700 . ?
C24 H24B 0.9700 . ?
C25 N6 1.332(5) . ?
C25 C26 1.541(5) . ?
C26 H26A 0.9600 . ?
C26 H26B 0.9600 . ?
C26 H26C 0.9600 . ?
C27 C28 1.522(5) . ?
C27 H27A 0.9600 . ?
C27 H27B 0.9600 . ?
C27 H27C 0.9600 . ?
C28 N7 1.320(5) . ?
C28 C29 1.402(5) . ?
C29 C30 1.396(5) . ?
C29 C32 1.512(5) . ?
C30 N8 1.329(5) . ?
C30 C31 1.517(5) . ?
C31 H31A 0.9600 . ?
C31 H31B 0.9600 . ?
C31 H31C 0.9600 . ?
C32 C33 1.505(5) . ?
C32 H32A 0.9700 . ?
C32 H32B 0.9700 . ?
C33 C46 1.389(6) . ?
C33 C34 1.411(6) . ?
C34 C35 1.401(6) . ?
C34 C39 1.408(6) . ?
C35 C36 1.400(6) . ?
C35 H35 0.9300 . ?
C36 C37 1.406(6) . ?
C36 H36 0.9300 . ?
C37 C38 1.386(6) . ?
C37 H37 0.9300 . ?
C38 C39 1.410(6) . ?
C38 H38 0.9300 . ?
C39 C40 1.398(5) . ?
C40 C41 1.394(6) . ?
C40 C24 1.501(5) 2 ?
C41 C46 1.415(5) . ?
C41 C42 1.425(6) . ?
C42 C43 1.406(7) . ?
C42 H42 0.9300 . ?
C43 C44 1.406(6) . ?
C43 H43 0.9300 . ?
C44 C45 1.405(6) . ?
C44 H44 0.9300 . ?
C45 C46 1.420(6) . ?
C45 H45 0.9300 . ?
C47 N9 1.152(5) . ?
C47 C48 1.427(6) . ?
C48 H48A 0.9600 . ?
C48 H48B 0.9600 . ?
C48 H48C 0.9600 . ?
C49 N10 1.167(5) . ?
C49 C50 1.454(6) . ?
C50 H50A 0.9600 . ?
C50 H50B 0.9600 . ?
C50 H50C 0.9600 . ?
C51 N13 1.178(5) . ?
C51 C52 1.452(6) . ?
C52 H52C 0.9600 . ?
C52 H52A 0.9600 . ?
C52 H52B 0.9600 . ?
C53 N12 1.152(5) . ?
C53 C54 1.465(7) . ?
C54 H54A 0.9600 . ?
C54 H54B 0.9600 . ?
C54 H54C 0.9600 . ?
F11 P1 1.449(3) . ?
F12 P1 1.486(3) . ?
F13 P1 1.512(3) . ?
F14 P1 1.491(3) . ?
F15 P1 1.519(3) . ?
F16 P1 1.495(2) . ?
F21 P2 1.580(3) . ?
F22 P2 1.545(3) . ?
F23 P2 1.570(3) . ?
F24 P2 1.539(3) . ?
F25 P2 1.591(3) . ?
F26 P2 1.454(3) . ?
N1 Pd1 2.019(3) . ?
N2 Pd1 2.025(3) . ?
N3 Pd2 2.019(3) . ?
N4 Pd2 2.011(3) . ?
N5 N6 1.373(5) . ?
N5 Pd1 2.013(3) . ?
N6 Pd2 1.998(3) . ?
N7 N8 1.364(5) . ?
N7 Pd1 2.013(3) . ?
N8 Pd2 2.030(3) . ?
O1 H1D 0.8499 . ?
O1 H1C 0.8500 . ?
Pd1 Pd2 3.2319(5) . ?

loop_
_geom_torsion_atom_site_label_1
_geom_torsion_atom_site_label_2
_geom_torsion_atom_site_label_3
_geom_torsion_atom_site_label_4
_geom_torsion
_geom_torsion_site_symmetry_1
_geom_torsion_site_symmetry_2
_geom_torsion_site_symmetry_3
_geom_torsion_site_symmetry_4
_geom_torsion_publ_flag
N1 C1 C2 C3 -4.8(6) . . . . ?
C1 C2 C3 C4 4.0(6) . . . . ?
C2 C3 C4 C5 -0.1(6) . . . . ?
C3 C4 C5 N1 -3.3(6) . . . . ?
C3 C4 C5 C6 172.3(4) . . . . ?
N1 C5 C6 N2 0.6(5) . . . . ?
C4 C5 C6 N2 -175.3(4) . . . . ?
N1 C5 C6 C7 176.4(4) . . . . ?
C4 C5 C6 C7 0.5(6) . . . . ?
N2 C6 C7 C8 -0.9(6) . . . . ?
C5 C6 C7 C8 -176.6(4) . . . . ?
C6 C7 C8 C9 5.7(6) . . . . ?
C7 C8 C9 C10 -6.8(6) . . . . ?
C8 C9 C10 N2 3.3(6) . . . . ?
N3 C11 C12 C13 1.8(7) . . . . ?
C11 C12 C13 C14 -2.8(7) . . . . ?
C12 C13 C14 C15 0.6(7) . . . . ?
C13 C14 C15 N3 2.6(7) . . . . ?
C13 C14 C15 C16 -172.0(4) . . . . ?
N3 C15 C16 N4 2.8(5) . . . . ?
C14 C15 C16 N4 177.7(4) . . . . ?
N3 C15 C16 C17 -171.2(4) . . . . ?
C14 C15 C16 C17 3.8(7) . . . . ?
N4 C16 C17 C18 -2.5(6) . . . . ?
C15 C16 C17 C18 171.2(4) . . . . ?
C16 C17 C18 C19 -1.2(7) . . . . ?
C17 C18 C19 C20 3.1(6) . . . . ?
C18 C19 C20 N4 -1.5(6) . . . . ?
N5 C22 C23 C25 -0.4(4) . . . . ?
C21 C22 C23 C25 176.3(4) . . . . ?
N5 C22 C23 C24 173.1(4) . . . . ?
C21 C22 C23 C24 -10.2(7) . . . . ?
C22 C23 C24 C40 43.7(6) . . . 2 ?
C25 C23 C24 C40 -143.7(4) . . . 2 ?
C22 C23 C25 N6 0.4(5) . . . . ?
C24 C23 C25 N6 -173.8(4) . . . . ?
C22 C23 C25 C26 -178.2(4) . . . . ?
C24 C23 C25 C26 7.6(7) . . . . ?
N7 C28 C29 C30 1.8(4) . . . . ?
C27 C28 C29 C30 -177.4(4) . . . . ?
N7 C28 C29 C32 -173.3(4) . . . . ?
C27 C28 C29 C32 7.5(7) . . . . ?
C28 C29 C30 N8 -1.1(4) . . . . ?
C32 C29 C30 N8 174.5(3) . . . . ?
C28 C29 C30 C31 177.1(4) . . . . ?
C32 C29 C30 C31 -7.3(6) . . . . ?
C30 C29 C32 C33 143.0(4) . . . . ?
C28 C29 C32 C33 -42.9(6) . . . . ?
C29 C32 C33 C46 -83.0(5) . . . . ?
C29 C32 C33 C34 101.6(4) . . . . ?
C46 C33 C34 C35 -179.1(4) . . . . ?
C32 C33 C34 C35 -3.4(6) . . . . ?
C46 C33 C34 C39 3.7(5) . . . . ?
C32 C33 C34 C39 179.4(4) . . . . ?
C39 C34 C35 C36 -7.3(7) . . . . ?
C33 C34 C35 C36 175.3(4) . . . . ?
C34 C35 C36 C37 9.3(7) . . . . ?
C35 C36 C37 C38 -1.7(5) . . . . ?
C36 C37 C38 C39 -7.5(8) . . . . ?
C35 C34 C39 C40 -177.8(4) . . . . ?
C33 C34 C39 C40 -0.3(6) . . . . ?
C35 C34 C39 C38 -1.8(5) . . . . ?
C33 C34 C39 C38 175.7(4) . . . . ?
C37 C38 C39 C40 -174.5(5) . . . . ?
C37 C38 C39 C34 9.5(7) . . . . ?
C34 C39 C40 C41 -2.3(6) . . . . ?
C38 C39 C40 C41 -177.7(4) . . . . ?
C34 C39 C40 C24 179.1(4) . . . 2 ?
C38 C39 C40 C24 3.6(7) . . . 2 ?
C39 C40 C41 C46 1.4(6) . . . . ?
C24 C40 C41 C46 -179.9(4) 2 . . . ?
C39 C40 C41 C42 -178.5(4) . . . . ?
C24 C40 C41 C42 0.2(6) 2 . . . ?
C40 C41 C42 C43 173.1(5) . . . . ?
C46 C41 C42 C43 -6.8(8) . . . . ?
C41 C42 C43 C44 8.9(8) . . . . ?
C42 C43 C44 C45 -0.1(6) . . . . ?
C43 C44 C45 C46 -10.2(7) . . . . ?
C34 C33 C46 C41 -4.6(5) . . . . ?
C32 C33 C46 C41 179.6(4) . . . . ?
C34 C33 C46 C45 -178.4(4) . . . . ?
C32 C33 C46 C45 5.8(6) . . . . ?
C40 C41 C46 C33 2.2(6) . . . . ?
C42 C41 C46 C33 -177.9(4) . . . . ?
C40 C41 C46 C45 176.3(4) . . . . ?
C42 C41 C46 C45 -3.8(5) . . . . ?
C44 C45 C46 C33 -173.5(4) . . . . ?
C44 C45 C46 C41 12.2(7) . . . . ?
C2 C1 N1 C5 1.3(6) . . . . ?
C2 C1 N1 Pd1 179.7(3) . . . . ?
C4 C5 N1 C1 2.8(6) . . . . ?
C6 C5 N1 C1 -173.2(3) . . . . ?
C4 C5 N1 Pd1 -175.7(3) . . . . ?
C6 C5 N1 Pd1 8.3(4) . . . . ?
C9 C10 N2 C6 1.5(6) . . . . ?
C9 C10 N2 Pd1 -175.8(3) . . . . ?
C7 C6 N2 C10 -2.8(6) . . . . ?
C5 C6 N2 C10 173.3(3) . . . . ?
C7 C6 N2 Pd1 174.8(3) . . . . ?
C5 C6 N2 Pd1 -9.1(4) . . . . ?
C14 C15 N3 C11 -3.7(6) . . . . ?
C16 C15 N3 C11 171.5(3) . . . . ?
C14 C15 N3 Pd2 173.9(3) . . . . ?
C16 C15 N3 Pd2 -10.9(5) . . . . ?
C12 C11 N3 C15 1.5(6) . . . . ?
C12 C11 N3 Pd2 -175.7(3) . . . . ?
C19 C20 N4 C16 -2.1(6) . . . . ?
C19 C20 N4 Pd2 -178.7(3) . . . . ?
C17 C16 N4 C20 4.1(6) . . . . ?
C15 C16 N4 C20 -170.2(4) . . . . ?
C17 C16 N4 Pd2 -178.9(3) . . . . ?
C15 C16 N4 Pd2 6.8(5) . . . . ?
C23 C22 N5 N6 0.2(4) . . . . ?
C21 C22 N5 N6 -177.1(3) . . . . ?
C23 C22 N5 Pd1 -177.3(3) . . . . ?
C21 C22 N5 Pd1 5.5(6) . . . . ?
C23 C25 N6 N5 -0.3(5) . . . . ?
C26 C25 N6 N5 178.4(3) . . . . ?
C23 C25 N6 Pd2 179.7(3) . . . . ?
C26 C25 N6 Pd2 -1.5(6) . . . . ?
C22 N5 N6 C25 0.1(4) . . . . ?
Pd1 N5 N6 C25 178.1(3) . . . . ?
C22 N5 N6 Pd2 -179.9(2) . . . . ?
Pd1 N5 N6 Pd2 -1.9(4) . . . . ?
C29 C28 N7 N8 -1.8(4) . . . . ?
C27 C28 N7 N8 177.5(3) . . . . ?
C29 C28 N7 Pd1 180.0(3) . . . . ?
C27 C28 N7 Pd1 -0.7(6) . . . . ?
C29 C30 N8 N7 0.2(4) . . . . ?
C31 C30 N8 N7 -178.2(3) . . . . ?
C29 C30 N8 Pd2 178.8(3) . . . . ?
C31 C30 N8 Pd2 0.4(6) . . . . ?
C28 N7 N8 C30 1.0(4) . . . . ?
Pd1 N7 N8 C30 179.5(2) . . . . ?
C28 N7 N8 Pd2 -178.0(2) . . . . ?
Pd1 N7 N8 Pd2 0.6(4) . . . . ?
C28 N7 Pd1 N5 117.7(4) . . . . ?
N8 N7 Pd1 N5 -60.4(3) . . . . ?
C28 N7 Pd1 N1 -63.3(4) . . . . ?
N8 N7 Pd1 N1 118.6(3) . . . . ?
C28 N7 Pd1 Pd2 177.7(4) . . . . ?
N8 N7 Pd1 Pd2 -0.4(2) . . . . ?
C22 N5 Pd1 N7 -121.9(4) . . . . ?
N6 N5 Pd1 N7 60.7(3) . . . . ?
C22 N5 Pd1 N2 57.8(4) . . . . ?
N6 N5 Pd1 N2 -119.5(3) . . . . ?
C22 N5 Pd1 Pd2 178.5(4) . . . . ?
N6 N5 Pd1 Pd2 1.2(2) . . . . ?
C1 N1 Pd1 N7 -9.0(3) . . . . ?
C5 N1 Pd1 N7 169.4(3) . . . . ?
C1 N1 Pd1 N2 171.3(3) . . . . ?
C5 N1 Pd1 N2 -10.3(3) . . . . ?
C1 N1 Pd1 Pd2 52.3(3) . . . . ?
C5 N1 Pd1 Pd2 -129.3(2) . . . . ?
C10 N2 Pd1 N5 7.0(3) . . . . ?
C6 N2 Pd1 N5 -170.5(3) . . . . ?
C10 N2 Pd1 N1 -172.1(3) . . . . ?
C6 N2 Pd1 N1 10.4(3) . . . . ?
C10 N2 Pd1 Pd2 -54.7(3) . . . . ?
C6 N2 Pd1 Pd2 127.8(2) . . . . ?
C25 N6 Pd2 N4 -60.9(4) . . . . ?
N5 N6 Pd2 N4 119.1(3) . . . . ?
C25 N6 Pd2 N8 121.4(4) . . . . ?
N5 N6 Pd2 N8 -58.5(3) . . . . ?
C25 N6 Pd2 Pd1 -178.8(4) . . . . ?
N5 N6 Pd2 Pd1 1.2(2) . . . . ?
C20 N4 Pd2 N6 -15.1(4) . . . . ?
C16 N4 Pd2 N6 168.2(3) . . . . ?
C20 N4 Pd2 N3 167.0(4) . . . . ?
C16 N4 Pd2 N3 -9.7(3) . . . . ?
C20 N4 Pd2 Pd1 45.7(4) . . . . ?
C16 N4 Pd2 Pd1 -131.0(3) . . . . ?
C15 N3 Pd2 N4 11.4(3) . . . . ?
C11 N3 Pd2 N4 -171.3(3) . . . . ?
C15 N3 Pd2 N8 -171.0(3) . . . . ?
C11 N3 Pd2 N8 6.3(3) . . . . ?
C15 N3 Pd2 Pd1 127.0(3) . . . . ?
C11 N3 Pd2 Pd1 -55.7(3) . . . . ?
C30 N8 Pd2 N6 -119.8(4) . . . . ?
N7 N8 Pd2 N6 58.8(3) . . . . ?
C30 N8 Pd2 N3 58.3(4) . . . . ?
N7 N8 Pd2 N3 -123.1(3) . . . . ?
C30 N8 Pd2 Pd1 -178.9(4) . . . . ?
N7 N8 Pd2 Pd1 -0.4(2) . . . . ?
N7 Pd1 Pd2 N6 -103.67(15) . . . . ?
N5 Pd1 Pd2 N6 -0.82(15) . . . . ?
N1 Pd1 Pd2 N6 175.40(15) . . . . ?
N2 Pd1 Pd2 N6 79.66(14) . . . . ?
N7 Pd1 Pd2 N4 176.30(14) . . . . ?
N5 Pd1 Pd2 N4 -80.86(15) . . . . ?
N1 Pd1 Pd2 N4 95.36(14) . . . . ?
N2 Pd1 Pd2 N4 -0.37(14) . . . . ?
N7 Pd1 Pd2 N3 80.50(15) . . . . ?
N5 Pd1 Pd2 N3 -176.66(16) . . . . ?
N1 Pd1 Pd2 N3 -0.44(15) . . . . ?
N2 Pd1 Pd2 N3 -96.17(15) . . . . ?
N7 Pd1 Pd2 N8 0.24(15) . . . . ?
N5 Pd1 Pd2 N8 103.09(15) . . . . ?
N1 Pd1 Pd2 N8 -80.69(15) . . . . ?
N2 Pd1 Pd2 N8 -176.43(14) . . . . ?
